data_2221566
loop_
_publ_author_name
'\,Sahin, Zarife Sibel'
'A\(gar, Ay\,sen Alaman'
'Er\,sahin, Ferda'
'I\,s\?ik, \,Samil'

_publ_section_title
;
 3,5-Dimethoxy-2-[(4-propylphenyl)iminomethyl]phenol
;
_journal_coeditor_code ZL2174
_journal_issue 4
_journal_name_full 'Acta Crystallographica Section E'
_journal_page_first o718
_journal_paper_doi 10.1107/S1600536809007958
_journal_volume 65
_journal_year 2009
_chemical_formula_iupac 'C18 H21 N O3'
_chemical_formula_moiety 'C18 H21 N O3'
_chemical_formula_sum 'C18 H21 N O3'
_chemical_formula_weight 299.36
_chemical_name_systematic
;
3,5-Dimethoxy-2-[(4-propylphenyl)iminomethyl]phenol
;
_space_group_IT_number 14
_symmetry_cell_setting monoclinic
_symmetry_space_group_name_Hall '-P 2ybc'
_symmetry_space_group_name_H-M 'P 1 21/c 1'
_atom_sites_solution_hydrogens geom
_atom_sites_solution_primary direct
_atom_sites_solution_secondary difmap
_audit_creation_method SHELXL-97
_cell_angle_alpha 90.00
_cell_angle_beta 123.669(7)
_cell_angle_gamma 90.00
_cell_formula_units_Z 4
_cell_length_a 15.1143(15)
_cell_length_b 7.2587(5)
_cell_length_c 17.737(2)
_cell_measurement_reflns_used 10898
_cell_measurement_temperature 296
_cell_measurement_theta_max 28.03
_cell_measurement_theta_min 1.38
_cell_volume 1619.5(3)
_computing_cell_refinement 'X-AREA (Stoe & Cie, 2002)'
_computing_data_collection 'X-AREA (Stoe & Cie, 2002)'
_computing_data_reduction 'X-RED32 (Stoe & Cie, 2002)'
_computing_molecular_graphics 'ORTEP-3 for Windows (Farrugia, 1997)'
_computing_publication_material 'WinGX (Farrugia, 1999)'
_computing_structure_refinement 'SHELXL97 (Sheldrick, 2008)'
_computing_structure_solution 'SHELXS97 (Sheldrick, 2008)'
_diffrn_ambient_temperature 296
_diffrn_detector_area_resol_mean 6.67
_diffrn_measured_fraction_theta_full 1.000
_diffrn_measured_fraction_theta_max 1.000
_diffrn_measurement_device_type 'Stoe IPDS-II'
_diffrn_measurement_method \w
_diffrn_radiation_monochromator graphite
_diffrn_radiation_source 'fine-focus sealed tube'
_diffrn_radiation_type MoK\a
_diffrn_radiation_wavelength 0.71073
_diffrn_reflns_av_R_equivalents 0.0745
_diffrn_reflns_av_sigmaI/netI 0.0610
_diffrn_reflns_limit_h_max 18
_diffrn_reflns_limit_h_min -18
_diffrn_reflns_limit_k_max 9
_diffrn_reflns_limit_k_min -8
_diffrn_reflns_limit_l_max 22
_diffrn_reflns_limit_l_min -22
_diffrn_reflns_number 18964
_diffrn_reflns_theta_full 26.50
_diffrn_reflns_theta_max 26.50
_diffrn_reflns_theta_min 1.62
_diffrn_standards_decay_% <2
_diffrn_standards_number 0
_exptl_absorpt_coefficient_mu 0.083
_exptl_absorpt_correction_type none
_exptl_crystal_colour yellow
_exptl_crystal_density_diffrn 1.228
_exptl_crystal_density_method 'not measured'
_exptl_crystal_description prism
_exptl_crystal_F_000 640
_exptl_crystal_size_max 0.48
_exptl_crystal_size_mid 0.26
_exptl_crystal_size_min 0.12
_refine_diff_density_max 0.135
_refine_diff_density_min -0.208
_refine_ls_extinction_method none
_refine_ls_goodness_of_fit_ref 0.862
_refine_ls_hydrogen_treatment constr
_refine_ls_matrix_type full
_refine_ls_number_parameters 200
_refine_ls_number_reflns 3353
_refine_ls_number_restraints 0
_refine_ls_restrained_S_all 0.862
_refine_ls_R_factor_all 0.1497
_refine_ls_R_factor_gt 0.0524
_refine_ls_shift/su_max 0.000
_refine_ls_shift/su_mean 0.000
_refine_ls_structure_factor_coef Fsqd
_refine_ls_weighting_details 'calc w=1/[\s^2^(Fo^2^)+(0.0666P)^2^] where P=(Fo^2^+2Fc^2^)/3'
_refine_ls_weighting_scheme calc
_refine_ls_wR_factor_gt 0.1112
_refine_ls_wR_factor_ref 0.1446
_reflns_number_gt 1337
_reflns_number_total 3353
_reflns_threshold_expression I>2\s(I)
_cod_data_source_file zl2174.cif
_cod_data_source_block I
_cod_original_sg_symbol_H-M 'P 21/c'
_cod_database_code 2221566
_cod_database_fobs_code 2221566

loop_
_symmetry_equiv_pos_as_xyz
'x, y, z'
'-x, y+1/2, -z+1/2'
'-x, -y, -z'
'x, -y-1/2, z-1/2'

loop_
_atom_site_type_symbol
_atom_site_label
_atom_site_fract_x
_atom_site_fract_y
_atom_site_fract_z
_atom_site_U_iso_or_equiv
_atom_site_adp_type
_atom_site_calc_flag
_atom_site_refinement_flags
_atom_site_occupancy
_atom_site_disorder_assembly
_atom_site_disorder_group
C C1 0.53442(17) 0.1004(3) 0.80353(15) 0.0667(6) Uani d . 1 . .
C C2 0.57933(17) 0.1123(3) 0.75252(15) 0.0672(6) Uani d . 1 . .
C C3 0.68738(17) 0.1079(3) 0.79200(16) 0.0722(7) Uani d . 1 . .
H H3 0.7155 0.1170 0.7569 0.087 Uiso calc R 1 . .
C C4 0.75352(18) 0.0896(3) 0.88549(17) 0.0730(7) Uani d . 1 . .
C C5 0.71280(19) 0.0762(4) 0.93799(17) 0.0825(8) Uani d . 1 . .
H H5 0.7584 0.0629 1.0004 0.099 Uiso calc R 1 . .
C C6 0.60502(18) 0.0825(3) 0.89829(16) 0.0732(7) Uani d . 1 . .
C C7 0.26549(18) 0.0884(3) 0.76044(16) 0.0678(6) Uani d . 1 . .
C C8 0.1924(2) 0.1356(4) 0.67118(18) 0.0873(8) Uani d . 1 . .
H H8 0.2159 0.1722 0.6348 0.105 Uiso calc R 1 . .
C C9 0.0850(2) 0.1289(4) 0.63550(19) 0.0919(8) Uani d . 1 . .
H H9 0.0375 0.1597 0.5749 0.110 Uiso calc R 1 . .
C C10 0.0452(2) 0.0787(4) 0.6858(2) 0.0817(7) Uani d . 1 . .
C C11 0.1189(2) 0.0343(4) 0.7747(2) 0.0931(9) Uani d . 1 . .
H H11 0.0953 0.0002 0.8112 0.112 Uiso calc R 1 . .
C C12 0.2272(2) 0.0384(4) 0.81199(18) 0.0870(8) Uani d . 1 . .
H H12 0.2745 0.0069 0.8725 0.104 Uiso calc R 1 . .
C C16 0.42105(17) 0.1008(3) 0.76044(16) 0.0719(7) Uani d . 1 . .
H H16 0.3775 0.1081 0.6976 0.086 Uiso calc R 1 . .
C C18 0.90908(19) 0.1115(4) 0.8815(2) 0.1004(9) Uani d . 1 . .
H H18A 0.9850 0.1025 0.9219 0.151 Uiso calc R 1 . .
H H18B 0.8904 0.2318 0.8546 0.151 Uiso calc R 1 . .
H H18C 0.8840 0.0200 0.8349 0.151 Uiso calc R 1 . .
C C17 0.5443(2) 0.1229(5) 0.60388(16) 0.0988(9) Uani d . 1 . .
H H17A 0.4853 0.1357 0.5421 0.148 Uiso calc R 1 . .
H H17B 0.5792 0.0074 0.6113 0.148 Uiso calc R 1 . .
H H17C 0.5936 0.2219 0.6191 0.148 Uiso calc R 1 . .
C C13 -0.0731(2) 0.0740(5) 0.6453(2) 0.1140(11) Uani d . 1 . .
H H13A -0.0832 0.0528 0.6941 0.137 Uiso calc R 1 . .
H H13B -0.1018 0.1950 0.6205 0.137 Uiso calc R 1 . .
C C14 -0.1353(2) -0.0597(5) 0.5758(2) 0.1255(12) Uani d . 1 . .
H H14A -0.1062 -0.1811 0.5996 0.151 Uiso calc R 1 . .
H H14B -0.1278 -0.0367 0.5257 0.151 Uiso calc R 1 . .
C C15 -0.2534(2) -0.0615(5) 0.5394(2) 0.1338(14) Uani d . 1 . .
H H15A -0.2886 -0.1549 0.4937 0.201 Uiso calc R 1 . .
H H15B -0.2838 0.0566 0.5136 0.201 Uiso calc R 1 . .
H H15C -0.2621 -0.0872 0.5880 0.201 Uiso calc R 1 . .
N N1 0.37759(14) 0.0914(3) 0.80506(13) 0.0738(6) Uani d . 1 . .
O O1 0.86157(12) 0.0821(3) 0.93083(11) 0.0921(6) Uani d . 1 . .
O O2 0.56789(13) 0.0725(3) 0.95188(11) 0.0995(7) Uani d . 1 . .
H H2 0.5027 0.0758 0.9205 0.149 Uiso calc R 1 . .
O O3 0.50721(11) 0.1284(3) 0.66174(10) 0.0869(6) Uani d . 1 . .

loop_
_atom_site_aniso_label
_atom_site_aniso_U_11
_atom_site_aniso_U_22
_atom_site_aniso_U_33
_atom_site_aniso_U_12
_atom_site_aniso_U_13
_atom_site_aniso_U_23
C1 0.0666(14) 0.0706(17) 0.0586(14) -0.0048(12) 0.0320(13) -0.0038(13)
C2 0.0695(15) 0.0707(17) 0.0538(14) -0.0022(12) 0.0293(13) -0.0031(13)
C3 0.0699(15) 0.0791(18) 0.0677(16) -0.0023(13) 0.0382(13) -0.0020(15)
C4 0.0604(14) 0.0728(18) 0.0689(16) -0.0079(12) 0.0254(13) -0.0030(14)
C5 0.0741(16) 0.106(2) 0.0550(14) -0.0098(15) 0.0280(13) -0.0006(15)
C6 0.0744(16) 0.0859(19) 0.0553(15) -0.0108(13) 0.0334(14) -0.0040(14)
C7 0.0701(15) 0.0712(17) 0.0626(15) 0.0008(13) 0.0370(14) 0.0005(13)
C8 0.0779(17) 0.100(2) 0.0752(18) -0.0001(15) 0.0368(15) 0.0181(16)
C9 0.0726(17) 0.103(2) 0.0811(19) 0.0046(15) 0.0309(15) 0.0133(17)
C10 0.0770(16) 0.0770(19) 0.094(2) 0.0042(14) 0.0491(17) -0.0086(16)
C11 0.092(2) 0.112(2) 0.094(2) 0.0066(17) 0.0632(19) -0.0021(19)
C12 0.0814(18) 0.111(2) 0.0739(17) 0.0118(15) 0.0463(16) 0.0044(15)
C16 0.0728(15) 0.0767(18) 0.0590(14) 0.0011(13) 0.0322(13) -0.0028(14)
C18 0.0740(16) 0.115(2) 0.109(2) -0.0058(16) 0.0486(17) 0.0204(19)
C17 0.0904(17) 0.151(3) 0.0602(16) 0.0001(18) 0.0451(15) -0.0106(18)
C13 0.0812(18) 0.124(3) 0.131(3) 0.0047(18) 0.0549(19) -0.025(2)
C14 0.0813(19) 0.153(3) 0.137(3) -0.007(2) 0.057(2) -0.023(3)
C15 0.0733(19) 0.149(3) 0.162(3) -0.0030(19) 0.054(2) 0.006(3)
N1 0.0709(12) 0.0871(16) 0.0628(12) -0.0019(11) 0.0367(11) -0.0005(11)
O1 0.0646(10) 0.1177(16) 0.0783(12) -0.0085(10) 0.0298(10) 0.0050(11)
O2 0.0793(11) 0.156(2) 0.0590(10) -0.0110(13) 0.0359(9) 0.0003(12)
O3 0.0715(10) 0.1344(16) 0.0519(10) 0.0047(10) 0.0324(9) 0.0013(11)

loop_
_atom_type_symbol
_atom_type_description
_atom_type_scat_dispersion_real
_atom_type_scat_dispersion_imag
_atom_type_scat_source
C C 0.0033 0.0016 'International Tables Vol C Tables 4.2.6.8 and 6.1.1.4'
H H 0.0000 0.0000 'International Tables Vol C Tables 4.2.6.8 and 6.1.1.4'
N N 0.0061 0.0033 'International Tables Vol C Tables 4.2.6.8 and 6.1.1.4'
O O 0.0106 0.0060 'International Tables Vol C Tables 4.2.6.8 and 6.1.1.4'

loop_
_geom_angle_atom_site_label_1
_geom_angle_atom_site_label_2
_geom_angle_atom_site_label_3
_geom_angle_site_symmetry_1
_geom_angle_site_symmetry_3
_geom_angle
_geom_angle_publ_flag
C2 C1 C6 . . 117.2(2) ?
C2 C1 C16 . . 121.1(2) ?
C6 C1 C16 . . 121.6(2) ?
O3 C2 C3 . . 123.5(2) ?
O3 C2 C1 . . 114.34(19) ?
C3 C2 C1 . . 122.2(2) ?
C2 C3 C4 . . 118.4(2) ?
C2 C3 H3 . . 120.8 ?
C4 C3 H3 . . 120.8 ?
O1 C4 C5 . . 115.9(2) ?
O1 C4 C3 . . 122.8(2) ?
C5 C4 C3 . . 121.3(2) ?
C6 C5 C4 . . 120.0(2) ?
C6 C5 H5 . . 120.0 ?
C4 C5 H5 . . 120.0 ?
O2 C6 C5 . . 118.5(2) ?
O2 C6 C1 . . 120.6(2) ?
C5 C6 C1 . . 120.9(2) ?
C12 C7 C8 . . 117.7(2) ?
C12 C7 N1 . . 116.5(2) ?
C8 C7 N1 . . 125.8(2) ?
C9 C8 C7 . . 120.5(2) ?
C9 C8 H8 . . 119.8 ?
C7 C8 H8 . . 119.8 ?
C10 C9 C8 . . 122.7(3) ?
C10 C9 H9 . . 118.7 ?
C8 C9 H9 . . 118.7 ?
C9 C10 C11 . . 116.1(2) ?
C9 C10 C13 . . 121.7(3) ?
C11 C10 C13 . . 122.2(3) ?
C10 C11 C12 . . 122.3(3) ?
C10 C11 H11 . . 118.8 ?
C12 C11 H11 . . 118.8 ?
C7 C12 C11 . . 120.7(3) ?
C7 C12 H12 . . 119.7 ?
C11 C12 H12 . . 119.7 ?
N1 C16 C1 . . 122.7(2) ?
N1 C16 H16 . . 118.7 ?
C1 C16 H16 . . 118.7 ?
O1 C18 H18A . . 109.5 ?
O1 C18 H18B . . 109.5 ?
H18A C18 H18B . . 109.5 ?
O1 C18 H18C . . 109.5 ?
H18A C18 H18C . . 109.5 ?
H18B C18 H18C . . 109.5 ?
O3 C17 H17A . . 109.5 ?
O3 C17 H17B . . 109.5 ?
H17A C17 H17B . . 109.5 ?
O3 C17 H17C . . 109.5 ?
H17A C17 H17C . . 109.5 ?
H17B C17 H17C . . 109.5 ?
C14 C13 C10 . . 117.5(3) ?
C14 C13 H13A . . 107.9 ?
C10 C13 H13A . . 107.9 ?
C14 C13 H13B . . 107.9 ?
C10 C13 H13B . . 107.9 ?
H13A C13 H13B . . 107.2 ?
C13 C14 C15 . . 115.1(3) ?
C13 C14 H14A . . 108.5 ?
C15 C14 H14A . . 108.5 ?
C13 C14 H14B . . 108.5 ?
C15 C14 H14B . . 108.5 ?
H14A C14 H14B . . 107.5 ?
C14 C15 H15A . . 109.5 ?
C14 C15 H15B . . 109.5 ?
H15A C15 H15B . . 109.5 ?
C14 C15 H15C . . 109.5 ?
H15A C15 H15C . . 109.5 ?
H15B C15 H15C . . 109.5 ?
C16 N1 C7 . . 121.3(2) ?
C4 O1 C18 . . 118.6(2) ?
C6 O2 H2 . . 109.5 ?
C2 O3 C17 . . 118.41(18) ?

loop_
_geom_bond_atom_site_label_1
_geom_bond_atom_site_label_2
_geom_bond_site_symmetry_2
_geom_bond_distance
_geom_bond_publ_flag
C1 C2 . 1.403(3) ?
C1 C6 . 1.411(3) ?
C1 C16 . 1.438(3) ?
C2 O3 . 1.360(2) ?
C2 C3 . 1.375(3) ?
C3 C4 . 1.389(3) ?
C3 H3 . 0.9300 ?
C4 O1 . 1.364(3) ?
C4 C5 . 1.375(3) ?
C5 C6 . 1.371(3) ?
C5 H5 . 0.9300 ?
C6 O2 . 1.347(3) ?
C7 C12 . 1.374(3) ?
C7 C8 . 1.380(3) ?
C7 N1 . 1.418(3) ?
C8 C9 . 1.379(3) ?
C8 H8 . 0.9300 ?
C9 C10 . 1.373(3) ?
C9 H9 . 0.9300 ?
C10 C11 . 1.373(4) ?
C10 C13 . 1.514(3) ?
C11 C12 . 1.385(3) ?
C11 H11 . 0.9300 ?
C12 H12 . 0.9300 ?
C16 N1 . 1.280(3) ?
C16 H16 . 0.9300 ?
C18 O1 . 1.422(3) ?
C18 H18A . 0.9600 ?
C18 H18B . 0.9600 ?
C18 H18C . 0.9600 ?
C17 O3 . 1.417(2) ?
C17 H17A . 0.9600 ?
C17 H17B . 0.9600 ?
C17 H17C . 0.9600 ?
C13 C14 . 1.435(4) ?
C13 H13A . 0.9700 ?
C13 H13B . 0.9700 ?
C14 C15 . 1.525(3) ?
C14 H14A . 0.9700 ?
C14 H14B . 0.9700 ?
C15 H15A . 0.9600 ?
C15 H15B . 0.9600 ?
C15 H15C . 0.9600 ?
O2 H2 . 0.8200 ?

loop_
_geom_hbond_atom_site_label_D
_geom_hbond_atom_site_label_H
_geom_hbond_atom_site_label_A
_geom_hbond_site_symmetry_A
_geom_hbond_distance_DH
_geom_hbond_distance_HA
_geom_hbond_distance_DA
_geom_hbond_angle_DHA
O2 H2 N1 . 0.82 1.87 2.602(2) 148.3
C18 H18B Cg2 2_656 0.96 2.80 3.764(3) 177.6

loop_
_geom_torsion_atom_site_label_1
_geom_torsion_atom_site_label_2
_geom_torsion_atom_site_label_3
_geom_torsion_atom_site_label_4
_geom_torsion_site_symmetry_1
_geom_torsion_site_symmetry_2
_geom_torsion_site_symmetry_3
_geom_torsion_site_symmetry_4
_geom_torsion
_geom_torsion_publ_flag
C6 C1 C2 O3 . . . . 179.7(2) ?
C16 C1 C2 O3 . . . . 1.6(3) ?
C6 C1 C2 C3 . . . . -0.3(4) ?
C16 C1 C2 C3 . . . . -178.5(2) ?
O3 C2 C3 C4 . . . . -179.5(2) ?
C1 C2 C3 C4 . . . . 0.5(4) ?
C2 C3 C4 O1 . . . . 179.3(2) ?
C2 C3 C4 C5 . . . . -0.1(4) ?
O1 C4 C5 C6 . . . . 180.0(2) ?
C3 C4 C5 C6 . . . . -0.6(4) ?
C4 C5 C6 O2 . . . . -178.8(2) ?
C4 C5 C6 C1 . . . . 0.8(4) ?
C2 C1 C6 O2 . . . . 179.2(2) ?
C16 C1 C6 O2 . . . . -2.7(4) ?
C2 C1 C6 C5 . . . . -0.3(4) ?
C16 C1 C6 C5 . . . . 177.8(2) ?
C12 C7 C8 C9 . . . . -1.1(4) ?
N1 C7 C8 C9 . . . . -179.3(2) ?
C7 C8 C9 C10 . . . . 0.9(4) ?
C8 C9 C10 C11 . . . . -0.2(4) ?
C8 C9 C10 C13 . . . . 179.5(3) ?
C9 C10 C11 C12 . . . . -0.4(4) ?
C13 C10 C11 C12 . . . . 180.0(3) ?
C8 C7 C12 C11 . . . . 0.6(4) ?
N1 C7 C12 C11 . . . . 179.0(2) ?
C10 C11 C12 C7 . . . . 0.2(4) ?
C2 C1 C16 N1 . . . . -179.5(2) ?
C6 C1 C16 N1 . . . . 2.5(4) ?
C9 C10 C13 C14 . . . . 66.0(4) ?
C11 C10 C13 C14 . . . . -114.4(4) ?
C10 C13 C14 C15 . . . . 178.4(3) ?
C1 C16 N1 C7 . . . . -178.7(2) ?
C12 C7 N1 C16 . . . . 166.3(2) ?
C8 C7 N1 C16 . . . . -15.5(4) ?
C5 C4 O1 C18 . . . . -174.5(2) ?
C3 C4 O1 C18 . . . . 6.1(4) ?
C3 C2 O3 C17 . . . . 6.2(4) ?
C1 C2 O3 C17 . . . . -173.8(2) ?

loop_
_cod_related_entry_id
_cod_related_entry_database
_cod_related_entry_code
1 ChemSpider 24741897
